data_7157985
loop_
_publ_author_name
'Huang, Ming'
'Li, Yinwu'
'Lan, Xiao-Bing'
'Liu, Jiahao'
'Zhao, Cunyuan'
'Liu, Yan'
'Ke, Zhuofeng'

_publ_section_title
;
 Ruthenium(II) complexes with N-heterocyclic carbene-phosphine ligands for
 the <i>N</i>-alkylation of amines with alcohols.
;
_journal_issue 15
_journal_name_full 'Organic &amp; biomolecular chemistry'
_journal_page_first 3451
_journal_page_last 3461
_journal_paper_doi 10.1039/d1ob00362c
_journal_volume 19
_journal_year 2021
_chemical_formula_moiety '0.13(C33 H35 Cl N2 P Ru), 0.06(F6 P)'
_chemical_formula_sum 'C H Cl F N P Ru'
_chemical_formula_weight 213.52
_space_group_crystal_system monoclinic
_space_group_IT_number 15
_space_group_name_Hall '-C 2yc'
_space_group_name_H-M_alt 'C 1 2/c 1'
_atom_sites_solution_hydrogens geom
_atom_sites_solution_primary dual
_audit_creation_date 2019-04-23
_audit_creation_method
;
Olex2 1.2
(compiled 2016.09.09 svn.r3337 for OlexSys, GUI svn.r5227)
;
_audit_update_record
;
2019-04-23 deposited with the CCDC.	2021-03-19 downloaded from the CCDC.
;
_cell_angle_alpha 90
_cell_angle_beta 95.0420(10)
_cell_angle_gamma 90
_cell_formula_units_Z 62
_cell_length_a 12.9079(2)
_cell_length_b 14.7545(2)
_cell_length_c 35.0697(4)
_cell_measurement_reflns_used 9164
_cell_measurement_temperature 150.00(10)
_cell_measurement_theta_max 74.0840
_cell_measurement_theta_min 4.5430
_cell_volume 6653.17(16)
_computing_cell_refinement 'CrysAlisPro 1.171.39.46 (Rigaku OD, 2018)'
_computing_data_collection 'CrysAlisPro 1.171.39.46 (Rigaku OD, 2018)'
_computing_data_reduction 'CrysAlisPro 1.171.39.46 (Rigaku OD, 2018)'
_computing_molecular_graphics 'Olex2 (Dolomanov et al., 2009)'
_computing_publication_material 'Olex2 (Dolomanov et al., 2009)'
_computing_structure_refinement 'ShelXL (Sheldrick, 2015)'
_computing_structure_solution 'ShelXT (Sheldrick, 2015)'
_diffrn_ambient_environment N~2~
_diffrn_ambient_temperature 150.00(10)
_diffrn_detector 'CCD plate'
_diffrn_detector_area_resol_mean 5.2913
_diffrn_detector_type AtlasS2
_diffrn_measured_fraction_theta_full 0.999
_diffrn_measured_fraction_theta_max 0.968
_diffrn_measurement_details
;
List of Runs (angles in degrees, time in seconds):

  # Type    Start    End  Width  t~exp~   \w     \q     \k     \f   Frames
#--------------------------------------------------------------------------
  1  \w   -128.00 -39.00   1.00    1.00    --  -41.14   0.00 120.00   89
  2  \w    -98.00 -72.00   1.00    1.00    --  -41.14 -38.00  30.00   26
  3  \w    -66.00 -18.00   1.00    1.00    --  -41.14 -38.00  30.00   48
  4  \w     30.00  86.00   1.00    1.00    --   41.14-125.00-150.00   56
  5  \w      1.00  45.00   1.00    1.00    --   41.14 -57.00-150.00   44
  6  \w     39.00 124.00   1.00    2.00    --  107.79 -30.00-150.00   85
  7  \w     36.00 101.00   1.00    2.00    --  107.79 -30.00 -60.00   65
  8  \w     79.00 150.00   1.00    2.00    --  107.79  61.00  60.00   71
  9  \w     40.00 100.00   1.00    2.00    --  107.79-125.00 120.00   60
 10  \w     48.00 118.00   1.00    2.00    --  107.79-125.00-150.00   70
 11  \w    128.00 177.00   1.00    2.00    --  107.79 125.00   0.00   49
 12  \w     38.00  85.00   1.00    2.00    --  107.79 -94.00 -30.00   47
;
_diffrn_measurement_device 'four-circle diffractometer'
_diffrn_measurement_device_type 'SuperNova, Dual, Cu at home/near, AtlasS2'
_diffrn_measurement_method '\w scans'
_diffrn_orient_matrix_type 'CrysAlisPro convention (1999,Acta A55,543-557)'
_diffrn_orient_matrix_UB_11 -0.0030580000
_diffrn_orient_matrix_UB_12 0.1036955000
_diffrn_orient_matrix_UB_13 -0.0054764000
_diffrn_orient_matrix_UB_21 -0.1118228000
_diffrn_orient_matrix_UB_22 -0.0069884000
_diffrn_orient_matrix_UB_23 -0.0190840000
_diffrn_orient_matrix_UB_31 -0.0428801000
_diffrn_orient_matrix_UB_32 0.0109014000
_diffrn_orient_matrix_UB_33 0.0393407000
_diffrn_radiation_monochromator mirror
_diffrn_radiation_probe x-ray
_diffrn_radiation_type CuK\a
_diffrn_radiation_wavelength 1.54184
_diffrn_reflns_av_R_equivalents 0.0406
_diffrn_reflns_av_unetI/netI 0.0476
_diffrn_reflns_Laue_measured_fraction_full 0.999
_diffrn_reflns_Laue_measured_fraction_max 0.968
_diffrn_reflns_limit_h_max 15
_diffrn_reflns_limit_h_min -15
_diffrn_reflns_limit_k_max 18
_diffrn_reflns_limit_k_min -17
_diffrn_reflns_limit_l_max 43
_diffrn_reflns_limit_l_min -23
_diffrn_reflns_number 13757
_diffrn_reflns_point_group_measured_fraction_full 0.999
_diffrn_reflns_point_group_measured_fraction_max 0.968
_diffrn_reflns_theta_full 67.684
_diffrn_reflns_theta_max 74.359
_diffrn_reflns_theta_min 4.561
_diffrn_source 'micro-focus sealed X-ray tube'
_diffrn_source_type 'SuperNova (Cu) X-ray Source'
_exptl_absorpt_coefficient_mu 37.631
_exptl_absorpt_correction_T_max 1.00000
_exptl_absorpt_correction_T_min 0.08812
_exptl_absorpt_correction_type multi-scan
_exptl_absorpt_process_details
;
CrysAlisPro 1.171.39.46 (Rigaku Oxford Diffraction, 2018)
Empirical absorption correction using spherical harmonics,
 implemented in SCALE3 ABSPACK scaling algorithm.
;
_exptl_crystal_colour 'metallic yellowish yellow'
_exptl_crystal_colour_lustre metallic
_exptl_crystal_colour_modifier yellowish
_exptl_crystal_colour_primary yellow
_exptl_crystal_density_diffrn 3.304
_exptl_crystal_description block
_exptl_crystal_F_000 6138
_exptl_crystal_size_max 0.4
_exptl_crystal_size_mid 0.2
_exptl_crystal_size_min 0.1
_refine_diff_density_max 0.999
_refine_diff_density_min -1.178
_refine_diff_density_rms 0.106
_refine_ls_extinction_method none
_refine_ls_goodness_of_fit_ref 1.065
_refine_ls_hydrogen_treatment constr
_refine_ls_matrix_type full
_refine_ls_number_parameters 380
_refine_ls_number_reflns 6569
_refine_ls_number_restraints 0
_refine_ls_restrained_S_all 1.065
_refine_ls_R_factor_all 0.0442
_refine_ls_R_factor_gt 0.0416
_refine_ls_shift/su_max 0.002
_refine_ls_shift/su_mean 0.000
_refine_ls_structure_factor_coef Fsqd
_refine_ls_weighting_details 'w=1/[\s^2^(Fo^2^)+(0.0661P)^2^+6.2924P] where P=(Fo^2^+2Fc^2^)/3'
_refine_ls_weighting_scheme calc
_refine_ls_wR_factor_gt 0.1100
_refine_ls_wR_factor_ref 0.1124
_reflns_Friedel_coverage 0.000
_reflns_number_gt 6173
_reflns_number_total 6569
_reflns_threshold_expression 'I > 2\s(I)'
_cod_data_source_file d1ob00362c2.cif
_cod_data_source_block 19041902_sq
_cod_depositor_comments 'Adding full bibliography for 7157983--7157985.cif.'
_cod_database_code 7157985
_chemical_oxdiff_formula 'C H Cl N P Ru F'
_chemical_oxdiff_usercomment 2019.4.19-RU-1
_shelx_space_group_comment
;
The symmetry employed for this shelxl refinement is uniquely defined
by the following loop, which should always be used as a source of
symmetry information in preference to the above space-group names.
They are only intended as comments.
;
_reflns_odcompleteness_completeness 99.89
_reflns_odcompleteness_iscentric 1
_reflns_odcompleteness_theta 66.97
_olex2_refinement_description
;
1. Fixed Uiso
 At 1.2 times of:
  All C(H) groups, All C(H,H) groups
 At 1.5 times of:
  All C(H,H,H) groups
2.a Ternary CH refined with riding coordinates:
 C31(H31)
2.b Secondary CH2 refined with riding coordinates:
 C4(H4A,H4B)
2.c Aromatic/amide H refined with riding coordinates:
 C22(H22), C28(H28), C18(H18), C3(H3), C12(H12), C2(H2), C26(H26), C9(H9),
 C6(H6), C16(H16), C25(H25), C29(H29), C8(H8), C20(H20), C7(H7), C19(H19),
 C21(H21), C13(H13), C14(H14), C15(H15)
2.d Idealised Me refined as rotating group:
 C23(H23A,H23B,H23C), C30(H30A,H30B,H30C), C32(H32A,H32B,H32C), C33(H33A,H33B,
 H33C)
;
_shelx_shelxl_version_number 2014/7
_olex2_submission_special_instructions 'No special instructions were received'
_oxdiff_exptl_absorpt_empirical_details
;
Empirical correction (ABSPACK) includes:
- Absorption correction using spherical harmonics
- Frame scaling
;
_oxdiff_exptl_absorpt_empirical_full_max 8.159
_oxdiff_exptl_absorpt_empirical_full_min 0.629

loop_
_space_group_symop_operation_xyz
'x, y, z'
'-x, y, -z+1/2'
'x+1/2, y+1/2, z'
'-x+1/2, y+1/2, -z+1/2'
'-x, -y, -z'
'x, -y, z-1/2'
'-x+1/2, -y+1/2, -z'
'x+1/2, -y+1/2, z-1/2'

loop_
_atom_site_label
_atom_site_type_symbol
_atom_site_fract_x
_atom_site_fract_y
_atom_site_fract_z
_atom_site_U_iso_or_equiv
_atom_site_adp_type
_atom_site_occupancy
_atom_site_site_symmetry_order
_atom_site_calc_flag
_atom_site_refinement_flags_posn
_atom_site_refinement_flags_adp
_atom_site_refinement_flags_occupancy
_atom_site_disorder_assembly
_atom_site_disorder_group
Ru01 Ru 0.65119(2) 0.54998(2) 0.61195(2) 0.01739(9) Uani 1 1 d . . . . .
Cl1 Cl 0.51681(6) 0.44472(5) 0.59099(2) 0.02761(16) Uani 1 1 d . . . . .
P1 P 0.51400(5) 0.62469(5) 0.63888(2) 0.01776(15) Uani 1 1 d . . . . .
P2 P 0.0000 0.5000 0.5000 0.0240(2) Uani 1 2 d S T P . .
F6 F 0.0001(2) 0.47633(17) 0.54418(6) 0.0544(6) Uani 1 1 d . . . . .
F4 F 0.0681(2) 0.58717(18) 0.50999(8) 0.0628(7) Uani 1 1 d . . . . .
F5 F 0.1014(2) 0.43960(18) 0.49747(9) 0.0605(7) Uani 1 1 d . . . . .
N1 N 0.6367(2) 0.56642(19) 0.52418(7) 0.0275(5) Uani 1 1 d . . . . .
N2 N 0.5914(2) 0.69260(18) 0.54775(7) 0.0249(5) Uani 1 1 d . . . . .
C1 C 0.6201(2) 0.6069(2) 0.55795(8) 0.0225(6) Uani 1 1 d . . . . .
C17 C 0.5429(2) 0.7263(2) 0.66867(8) 0.0217(5) Uani 1 1 d . . . . .
C11 C 0.4468(2) 0.5585(2) 0.67351(8) 0.0238(6) Uani 1 1 d . . . . .
C10 C 0.4106(2) 0.6616(2) 0.60377(8) 0.0217(5) Uani 1 1 d . . . . .
C22 C 0.5069(3) 0.8130(2) 0.65929(9) 0.0289(6) Uani 1 1 d . . . . .
H22 H 0.4667 0.8225 0.6363 0.035 Uiso 1 1 calc R . . . .
C28 C 0.8135(2) 0.5324(2) 0.59641(9) 0.0279(6) Uani 1 1 d . . . . .
H28 H 0.8396 0.5356 0.5725 0.033 Uiso 1 1 calc R . . . .
C18 C 0.6013(2) 0.7130(2) 0.70379(8) 0.0263(6) Uani 1 1 d . . . . .
H18 H 0.6243 0.6551 0.7108 0.032 Uiso 1 1 calc R . . . .
C3 C 0.5904(3) 0.7055(3) 0.50854(9) 0.0341(7) Uani 1 1 d . . . . .
H3 H 0.5727 0.7583 0.4951 0.041 Uiso 1 1 calc R . . . .
C12 C 0.3690(3) 0.6004(3) 0.69238(9) 0.0332(7) Uani 1 1 d . . . . .
H12 H 0.3529 0.6611 0.6876 0.040 Uiso 1 1 calc R . . . .
C27 C 0.8094(2) 0.6129(2) 0.61865(9) 0.0267(6) Uani 1 1 d . . . . .
C2 C 0.6197(3) 0.6271(3) 0.49407(9) 0.0357(8) Uani 1 1 d . . . . .
H2 H 0.6274 0.6152 0.4684 0.043 Uiso 1 1 calc R . . . .
C26 C 0.7705(2) 0.6039(2) 0.65494(8) 0.0263(6) Uani 1 1 d . . . . .
H26 H 0.7641 0.6553 0.6699 0.032 Uiso 1 1 calc R . . . .
C9 C 0.3110(2) 0.6251(2) 0.60273(8) 0.0272(6) Uani 1 1 d . . . . .
H9 H 0.2967 0.5800 0.6200 0.033 Uiso 1 1 calc R . . . .
C6 C 0.3525(3) 0.7579(2) 0.55058(9) 0.0308(7) Uani 1 1 d . . . . .
H6 H 0.3660 0.8031 0.5332 0.037 Uiso 1 1 calc R . . . .
C4 C 0.5433(2) 0.7569(2) 0.57258(8) 0.0261(6) Uani 1 1 d . . . . .
H4A H 0.5438 0.8172 0.5616 0.031 Uiso 1 1 calc R . . . .
H4B H 0.5819 0.7584 0.5976 0.031 Uiso 1 1 calc R . . . .
C16 C 0.4717(3) 0.4689(2) 0.68157(9) 0.0287(6) Uani 1 1 d . . . . .
H16 H 0.5232 0.4406 0.6689 0.034 Uiso 1 1 calc R . . . .
C5 C 0.4326(2) 0.7267(2) 0.57630(8) 0.0243(6) Uani 1 1 d . . . . .
C25 C 0.7408(2) 0.5181(2) 0.66921(9) 0.0294(6) Uani 1 1 d . . . . .
H25 H 0.7196 0.5139 0.6938 0.035 Uiso 1 1 calc R . . . .
C29 C 0.7794(3) 0.4483(2) 0.60947(10) 0.0320(7) Uani 1 1 d . . . . .
H29 H 0.7804 0.3976 0.5937 0.038 Uiso 1 1 calc R . . . .
C24 C 0.7434(3) 0.4400(2) 0.64657(10) 0.0300(7) Uani 1 1 d . . . . .
C23 C 0.6654(3) 0.4720(2) 0.51754(10) 0.0331(7) Uani 1 1 d . . . . .
H23A H 0.7381 0.4687 0.5139 0.050 Uiso 1 1 calc GR . . . .
H23B H 0.6255 0.4496 0.4951 0.050 Uiso 1 1 calc GR . . . .
H23C H 0.6514 0.4359 0.5393 0.050 Uiso 1 1 calc GR . . . .
C8 C 0.2325(2) 0.6556(3) 0.57600(9) 0.0338(7) Uani 1 1 d . . . . .
H8 H 0.1663 0.6304 0.5754 0.041 Uiso 1 1 calc R . . . .
C20 C 0.5899(3) 0.8716(2) 0.71819(10) 0.0374(8) Uani 1 1 d . . . . .
H20 H 0.6062 0.9200 0.7346 0.045 Uiso 1 1 calc R . . . .
C7 C 0.2527(3) 0.7229(3) 0.55040(9) 0.0355(8) Uani 1 1 d . . . . .
H7 H 0.1997 0.7447 0.5331 0.043 Uiso 1 1 calc R . . . .
C19 C 0.6249(3) 0.7852(3) 0.72798(9) 0.0346(7) Uani 1 1 d . . . . .
H19 H 0.6646 0.7758 0.7511 0.042 Uiso 1 1 calc R . . . .
C21 C 0.5304(3) 0.8857(2) 0.68378(10) 0.0362(7) Uani 1 1 d . . . . .
H21 H 0.5063 0.9435 0.6771 0.043 Uiso 1 1 calc R . . . .
C13 C 0.3154(3) 0.5519(3) 0.71831(10) 0.0424(10) Uani 1 1 d . . . . .
H13 H 0.2618 0.5792 0.7302 0.051 Uiso 1 1 calc R . . . .
C14 C 0.3417(3) 0.4635(3) 0.72630(10) 0.0460(10) Uani 1 1 d . . . . .
H14 H 0.3065 0.4316 0.7440 0.055 Uiso 1 1 calc R . . . .
C15 C 0.4202(3) 0.4208(3) 0.70844(9) 0.0423(9) Uani 1 1 d . . . . .
H15 H 0.4381 0.3610 0.7143 0.051 Uiso 1 1 calc R . . . .
C31 C 0.8488(3) 0.7012(2) 0.60367(10) 0.0350(7) Uani 1 1 d . . . . .
H31 H 0.8191 0.7081 0.5771 0.042 Uiso 1 1 calc R . . . .
C30 C 0.7091(3) 0.3489(2) 0.66000(12) 0.0459(9) Uani 1 1 d . . . . .
H30A H 0.6819 0.3553 0.6845 0.069 Uiso 1 1 calc GR . . . .
H30B H 0.7675 0.3083 0.6623 0.069 Uiso 1 1 calc GR . . . .
H30C H 0.6562 0.3249 0.6418 0.069 Uiso 1 1 calc GR . . . .
C32 C 0.9670(3) 0.6933(3) 0.60308(16) 0.0578(12) Uani 1 1 d . . . . .
H32A H 0.9984 0.6869 0.6288 0.087 Uiso 1 1 calc GR . . . .
H32B H 0.9934 0.7469 0.5918 0.087 Uiso 1 1 calc GR . . . .
H32C H 0.9832 0.6413 0.5883 0.087 Uiso 1 1 calc GR . . . .
C33 C 0.8187(3) 0.7842(2) 0.62561(12) 0.0422(9) Uani 1 1 d . . . . .
H33A H 0.7444 0.7870 0.6255 0.063 Uiso 1 1 calc GR . . . .
H33B H 0.8435 0.8376 0.6137 0.063 Uiso 1 1 calc GR . . . .
H33C H 0.8492 0.7805 0.6515 0.063 Uiso 1 1 calc GR . . . .

loop_
_atom_site_aniso_label
_atom_site_aniso_U_11
_atom_site_aniso_U_22
_atom_site_aniso_U_33
_atom_site_aniso_U_23
_atom_site_aniso_U_13
_atom_site_aniso_U_12
Ru01 0.01728(13) 0.01475(13) 0.02022(13) -0.00272(7) 0.00205(8) -0.00085(7)
Cl1 0.0299(4) 0.0242(3) 0.0288(3) -0.0054(2) 0.0027(3) -0.0107(3)
P1 0.0180(3) 0.0156(3) 0.0199(3) -0.0004(2) 0.0028(2) -0.0005(2)
P2 0.0255(5) 0.0212(5) 0.0258(5) 0.0020(4) 0.0062(4) -0.0009(4)
F6 0.089(2) 0.0456(13) 0.0298(11) 0.0084(10) 0.0147(11) 0.0138(13)
F4 0.0749(19) 0.0407(14) 0.0703(16) 0.0009(12) -0.0089(14) -0.0254(13)
F5 0.0468(15) 0.0599(16) 0.0788(18) 0.0225(13) 0.0268(13) 0.0245(12)
N1 0.0283(13) 0.0323(14) 0.0222(12) -0.0047(10) 0.0041(10) -0.0029(11)
N2 0.0286(13) 0.0248(12) 0.0218(11) 0.0033(9) 0.0049(9) -0.0015(10)
C1 0.0200(13) 0.0251(14) 0.0227(13) -0.0038(11) 0.0043(10) -0.0038(11)
C17 0.0200(13) 0.0229(14) 0.0229(12) -0.0040(10) 0.0058(10) -0.0024(11)
C11 0.0229(14) 0.0254(15) 0.0233(13) 0.0005(10) 0.0029(11) -0.0063(11)
C10 0.0206(14) 0.0201(13) 0.0244(13) -0.0024(10) 0.0010(10) 0.0047(11)
C22 0.0300(16) 0.0244(15) 0.0324(15) -0.0039(12) 0.0029(12) 0.0007(12)
C28 0.0177(14) 0.0304(16) 0.0360(16) -0.0068(13) 0.0052(11) -0.0003(12)
C18 0.0287(15) 0.0242(15) 0.0261(13) -0.0043(11) 0.0023(11) -0.0002(12)
C3 0.0386(18) 0.0405(19) 0.0237(14) 0.0062(13) 0.0056(12) -0.0014(15)
C12 0.0292(16) 0.0418(19) 0.0297(15) -0.0037(14) 0.0084(12) -0.0065(14)
C27 0.0155(13) 0.0292(16) 0.0351(15) -0.0045(12) 0.0010(11) -0.0013(11)
C2 0.0383(18) 0.048(2) 0.0211(14) 0.0005(13) 0.0047(12) -0.0055(16)
C26 0.0194(14) 0.0280(15) 0.0301(14) -0.0081(12) -0.0050(11) -0.0029(12)
C9 0.0191(14) 0.0347(17) 0.0280(14) -0.0042(12) 0.0037(11) -0.0002(12)
C6 0.0385(18) 0.0266(15) 0.0267(14) -0.0012(12) -0.0015(12) 0.0078(13)
C4 0.0337(16) 0.0210(14) 0.0238(13) 0.0019(11) 0.0031(11) 0.0015(12)
C16 0.0383(18) 0.0234(14) 0.0240(14) 0.0004(12) 0.0000(12) -0.0067(13)
C5 0.0286(15) 0.0216(14) 0.0224(13) -0.0035(11) 0.0012(11) 0.0032(12)
C25 0.0252(15) 0.0343(17) 0.0277(14) -0.0002(13) -0.0028(11) 0.0054(13)
C29 0.0284(17) 0.0252(16) 0.0417(18) -0.0105(13) -0.0011(13) 0.0067(12)
C24 0.0236(15) 0.0242(15) 0.0407(17) 0.0022(12) -0.0055(13) 0.0066(12)
C23 0.0350(18) 0.0330(17) 0.0324(16) -0.0122(13) 0.0089(13) -0.0025(14)
C8 0.0176(14) 0.048(2) 0.0349(16) -0.0078(14) -0.0008(12) 0.0012(14)
C20 0.0391(19) 0.0313(17) 0.0427(18) -0.0177(14) 0.0090(15) -0.0089(15)
C7 0.0319(17) 0.044(2) 0.0286(15) -0.0066(14) -0.0078(12) 0.0137(15)
C19 0.0362(18) 0.0415(19) 0.0257(14) -0.0111(13) 0.0000(12) -0.0047(15)
C21 0.0403(19) 0.0212(15) 0.0480(19) -0.0081(14) 0.0088(15) 0.0033(14)
C13 0.0360(19) 0.065(3) 0.0270(16) -0.0062(15) 0.0111(14) -0.0172(17)
C14 0.057(2) 0.058(2) 0.0240(16) 0.0018(15) 0.0073(16) -0.034(2)
C15 0.065(3) 0.0343(18) 0.0268(15) 0.0061(14) -0.0032(15) -0.0212(18)
C31 0.0267(16) 0.0332(18) 0.0457(18) -0.0067(15) 0.0065(13) -0.0120(14)
C30 0.051(2) 0.0253(17) 0.061(2) 0.0097(16) 0.0025(18) 0.0094(16)
C32 0.034(2) 0.048(2) 0.094(3) -0.016(2) 0.023(2) -0.0179(19)
C33 0.0343(19) 0.0291(18) 0.064(2) -0.0085(16) 0.0098(16) -0.0104(15)

loop_
_atom_type_symbol
_atom_type_description
_atom_type_scat_dispersion_real
_atom_type_scat_dispersion_imag
_atom_type_scat_source
C C 0.0181 0.0091 'International Tables Vol C Tables 4.2.6.8 and 6.1.1.4'
H H 0.0000 0.0000 'International Tables Vol C Tables 4.2.6.8 and 6.1.1.4'
N N 0.0311 0.0180 'International Tables Vol C Tables 4.2.6.8 and 6.1.1.4'
F F 0.0727 0.0534 'International Tables Vol C Tables 4.2.6.8 and 6.1.1.4'
P P 0.2955 0.4335 'International Tables Vol C Tables 4.2.6.8 and 6.1.1.4'
Cl Cl 0.3639 0.7018 'International Tables Vol C Tables 4.2.6.8 and 6.1.1.4'
Ru Ru 0.0552 3.2960 'International Tables Vol C Tables 4.2.6.8 and 6.1.1.4'

loop_
_geom_angle_atom_site_label_1
_geom_angle_atom_site_label_2
_geom_angle_atom_site_label_3
_geom_angle
_geom_angle_site_symmetry_1
_geom_angle_site_symmetry_3
_geom_angle_publ_flag
P1 Ru01 Cl1 82.92(3) . . ?
C1 Ru01 Cl1 84.59(8) . . ?
C1 Ru01 P1 94.85(8) . . ?
C1 Ru01 C28 86.24(12) . . ?
C1 Ru01 C27 91.69(11) . . ?
C1 Ru01 C26 122.99(12) . . ?
C1 Ru01 C25 158.38(12) . . ?
C1 Ru01 C29 108.62(13) . . ?
C1 Ru01 C24 144.80(12) . . ?
C28 Ru01 Cl1 121.42(9) . . ?
C28 Ru01 P1 155.58(9) . . ?
C28 Ru01 C27 37.22(11) . . ?
C28 Ru01 C25 77.03(12) . . ?
C28 Ru01 C29 36.72(13) . . ?
C28 Ru01 C24 65.92(13) . . ?
C27 Ru01 Cl1 158.63(8) . . ?
C27 Ru01 P1 118.41(8) . . ?
C27 Ru01 C25 66.71(12) . . ?
C27 Ru01 C29 67.13(12) . . ?
C27 Ru01 C24 79.16(12) . . ?
C26 Ru01 Cl1 152.43(9) . . ?
C26 Ru01 P1 93.53(8) . . ?
C26 Ru01 C28 66.03(11) . . ?
C26 Ru01 C27 37.14(12) . . ?
C26 Ru01 C25 37.03(12) . . ?
C26 Ru01 C29 78.13(12) . . ?
C26 Ru01 C24 66.12(12) . . ?
C25 Ru01 Cl1 115.78(9) . . ?
C25 Ru01 P1 94.87(8) . . ?
C25 Ru01 C24 35.71(12) . . ?
C29 Ru01 Cl1 94.10(9) . . ?
C29 Ru01 P1 156.00(10) . . ?
C29 Ru01 C25 64.92(12) . . ?
C29 Ru01 C24 36.58(13) . . ?
C24 Ru01 Cl1 91.81(9) . . ?
C24 Ru01 P1 119.50(9) . . ?
C17 P1 Ru01 119.05(9) . . ?
C11 P1 Ru01 115.64(10) . . ?
C11 P1 C17 98.11(13) . . ?
C10 P1 Ru01 113.73(9) . . ?
C10 P1 C17 103.87(13) . . ?
C10 P1 C11 104.25(14) . . ?
F6 P2 F6 180.0 . 5_566 ?
F6 P2 F5 89.94(14) 5_566 . ?
F6 P2 F5 90.06(14) . . ?
F6 P2 F5 89.94(14) . 5_566 ?
F6 P2 F5 90.06(14) 5_566 5_566 ?
F4 P2 F6 90.57(14) 5_566 5_566 ?
F4 P2 F6 89.44(14) . 5_566 ?
F4 P2 F6 90.57(14) . . ?
F4 P2 F6 89.43(14) 5_566 . ?
F4 P2 F4 180.0 . 5_566 ?
F4 P2 F5 88.60(16) . 5_566 ?
F4 P2 F5 88.60(16) 5_566 . ?
F4 P2 F5 91.40(16) . . ?
F4 P2 F5 91.40(16) 5_566 5_566 ?
F5 P2 F5 180.0 5_566 . ?
C1 N1 C2 110.7(3) . . ?
C1 N1 C23 128.1(3) . . ?
C2 N1 C23 121.2(3) . . ?
C1 N2 C3 111.5(3) . . ?
C1 N2 C4 124.6(2) . . ?
C3 N2 C4 122.3(3) . . ?
N1 C1 Ru01 125.7(2) . . ?
N2 C1 Ru01 130.0(2) . . ?
N2 C1 N1 103.9(2) . . ?
C22 C17 P1 124.5(2) . . ?
C22 C17 C18 118.6(3) . . ?
C18 C17 P1 116.8(2) . . ?
C12 C11 P1 118.7(2) . . ?
C16 C11 P1 122.0(2) . . ?
C16 C11 C12 119.3(3) . . ?
C9 C10 P1 121.6(2) . . ?
C9 C10 C5 119.2(3) . . ?
C5 C10 P1 119.2(2) . . ?
C17 C22 H22 119.5 . . ?
C21 C22 C17 120.9(3) . . ?
C21 C22 H22 119.5 . . ?
Ru01 C28 H28 129.6 . . ?
C27 C28 Ru01 71.79(17) . . ?
C27 C28 H28 119.0 . . ?
C29 C28 Ru01 72.22(18) . . ?
C29 C28 H28 119.0 . . ?
C29 C28 C27 122.0(3) . . ?
C17 C18 H18 119.8 . . ?
C19 C18 C17 120.4(3) . . ?
C19 C18 H18 119.8 . . ?
N2 C3 H3 126.8 . . ?
C2 C3 N2 106.3(3) . . ?
C2 C3 H3 126.8 . . ?
C11 C12 H12 119.9 . . ?
C13 C12 C11 120.2(4) . . ?
C13 C12 H12 119.9 . . ?
C28 C27 Ru01 71.00(17) . . ?
C28 C27 C31 119.9(3) . . ?
C26 C27 Ru01 70.27(17) . . ?
C26 C27 C28 116.6(3) . . ?
C26 C27 C31 123.5(3) . . ?
C31 C27 Ru01 130.9(2) . . ?
N1 C2 H2 126.2 . . ?
C3 C2 N1 107.5(3) . . ?
C3 C2 H2 126.2 . . ?
Ru01 C26 H26 126.0 . . ?
C27 C26 Ru01 72.59(17) . . ?
C27 C26 H26 119.1 . . ?
C27 C26 C25 121.8(3) . . ?
C25 C26 Ru01 74.17(17) . . ?
C25 C26 H26 119.1 . . ?
C10 C9 H9 119.7 . . ?
C10 C9 C8 120.6(3) . . ?
C8 C9 H9 119.7 . . ?
C5 C6 H6 119.4 . . ?
C7 C6 H6 119.4 . . ?
C7 C6 C5 121.1(3) . . ?
N2 C4 H4A 110.0 . . ?
N2 C4 H4B 110.0 . . ?
N2 C4 C5 108.3(2) . . ?
H4A C4 H4B 108.4 . . ?
C5 C4 H4A 110.0 . . ?
C5 C4 H4B 110.0 . . ?
C11 C16 H16 119.7 . . ?
C11 C16 C15 120.6(3) . . ?
C15 C16 H16 119.7 . . ?
C10 C5 C4 120.6(3) . . ?
C6 C5 C10 119.1(3) . . ?
C6 C5 C4 120.1(3) . . ?
Ru01 C25 H25 131.6 . . ?
C26 C25 Ru01 68.80(16) . . ?
C26 C25 H25 119.6 . . ?
C24 C25 Ru01 72.88(18) . . ?
C24 C25 C26 120.7(3) . . ?
C24 C25 H25 119.6 . . ?
Ru01 C29 H29 127.6 . . ?
C28 C29 Ru01 71.06(18) . . ?
C28 C29 H29 119.7 . . ?
C28 C29 C24 120.7(3) . . ?
C24 C29 Ru01 73.78(18) . . ?
C24 C29 H29 119.7 . . ?
C25 C24 Ru01 71.42(18) . . ?
C25 C24 C29 118.2(3) . . ?
C25 C24 C30 122.4(3) . . ?
C29 C24 Ru01 69.63(18) . . ?
C29 C24 C30 119.4(3) . . ?
C30 C24 Ru01 130.2(2) . . ?
N1 C23 H23A 109.5 . . ?
N1 C23 H23B 109.5 . . ?
N1 C23 H23C 109.5 . . ?
H23A C23 H23B 109.5 . . ?
H23A C23 H23C 109.5 . . ?
H23B C23 H23C 109.5 . . ?
C9 C8 H8 119.9 . . ?
C7 C8 C9 120.1(3) . . ?
C7 C8 H8 119.9 . . ?
C19 C20 H20 120.1 . . ?
C19 C20 C21 119.8(3) . . ?
C21 C20 H20 120.1 . . ?
C6 C7 H7 120.2 . . ?
C8 C7 C6 119.6(3) . . ?
C8 C7 H7 120.2 . . ?
C18 C19 C20 120.6(3) . . ?
C18 C19 H19 119.7 . . ?
C20 C19 H19 119.7 . . ?
C22 C21 H21 120.2 . . ?
C20 C21 C22 119.7(3) . . ?
C20 C21 H21 120.2 . . ?
C12 C13 H13 120.2 . . ?
C14 C13 C12 119.7(4) . . ?
C14 C13 H13 120.2 . . ?
C13 C14 H14 119.4 . . ?
C13 C14 C15 121.2(3) . . ?
C15 C14 H14 119.4 . . ?
C16 C15 H15 120.6 . . ?
C14 C15 C16 118.9(4) . . ?
C14 C15 H15 120.6 . . ?
C27 C31 H31 107.6 . . ?
C27 C31 C32 107.8(3) . . ?
C27 C31 C33 114.3(3) . . ?
C32 C31 H31 107.6 . . ?
C33 C31 H31 107.6 . . ?
C33 C31 C32 111.6(3) . . ?
C24 C30 H30A 109.5 . . ?
C24 C30 H30B 109.5 . . ?
C24 C30 H30C 109.5 . . ?
H30A C30 H30B 109.5 . . ?
H30A C30 H30C 109.5 . . ?
H30B C30 H30C 109.5 . . ?
C31 C32 H32A 109.5 . . ?
C31 C32 H32B 109.5 . . ?
C31 C32 H32C 109.5 . . ?
H32A C32 H32B 109.5 . . ?
H32A C32 H32C 109.5 . . ?
H32B C32 H32C 109.5 . . ?
C31 C33 H33A 109.5 . . ?
C31 C33 H33B 109.5 . . ?
C31 C33 H33C 109.5 . . ?
H33A C33 H33B 109.5 . . ?
H33A C33 H33C 109.5 . . ?
H33B C33 H33C 109.5 . . ?

loop_
_geom_bond_atom_site_label_1
_geom_bond_atom_site_label_2
_geom_bond_distance
_geom_bond_site_symmetry_2
_geom_bond_publ_flag
Ru01 Cl1 2.3952(7) . ?
Ru01 P1 2.3529(7) . ?
Ru01 C1 2.078(3) . ?
Ru01 C28 2.226(3) . ?
Ru01 C27 2.237(3) . ?
Ru01 C26 2.206(3) . ?
Ru01 C25 2.277(3) . ?
Ru01 C29 2.241(3) . ?
Ru01 C24 2.296(3) . ?
P1 C17 1.846(3) . ?
P1 C11 1.834(3) . ?
P1 C10 1.819(3) . ?
P2 F6 1.588(2) 5_566 ?
P2 F6 1.588(2) . ?
P2 F4 1.580(2) . ?
P2 F4 1.580(2) 5_566 ?
P2 F5 1.592(2) . ?
P2 F5 1.592(2) 5_566 ?
N1 C1 1.360(4) . ?
N1 C2 1.387(4) . ?
N1 C23 1.465(4) . ?
N2 C1 1.357(4) . ?
N2 C3 1.387(4) . ?
N2 C4 1.462(4) . ?
C17 C22 1.391(4) . ?
C17 C18 1.400(4) . ?
C11 C12 1.396(5) . ?
C11 C16 1.384(4) . ?
C10 C9 1.391(4) . ?
C10 C5 1.406(4) . ?
C22 H22 0.9300 . ?
C22 C21 1.390(4) . ?
C28 H28 0.9300 . ?
C28 C27 1.424(4) . ?
C28 C29 1.407(5) . ?
C18 H18 0.9300 . ?
C18 C19 1.379(4) . ?
C3 H3 0.9300 . ?
C3 C2 1.331(5) . ?
C12 H12 0.9300 . ?
C12 C13 1.389(5) . ?
C27 C26 1.415(4) . ?
C27 C31 1.510(5) . ?
C2 H2 0.9300 . ?
C26 H26 0.9300 . ?
C26 C25 1.425(5) . ?
C9 H9 0.9300 . ?
C9 C8 1.393(4) . ?
C6 H6 0.9300 . ?
C6 C5 1.390(4) . ?
C6 C7 1.387(5) . ?
C4 H4A 0.9700 . ?
C4 H4B 0.9700 . ?
C4 C5 1.513(4) . ?
C16 H16 0.9300 . ?
C16 C15 1.394(5) . ?
C25 H25 0.9300 . ?
C25 C24 1.402(5) . ?
C29 H29 0.9300 . ?
C29 C24 1.425(5) . ?
C24 C30 1.503(5) . ?
C23 H23A 0.9600 . ?
C23 H23B 0.9600 . ?
C23 H23C 0.9600 . ?
C8 H8 0.9300 . ?
C8 C7 1.379(5) . ?
C20 H20 0.9300 . ?
C20 C19 1.385(5) . ?
C20 C21 1.388(5) . ?
C7 H7 0.9300 . ?
C19 H19 0.9300 . ?
C21 H21 0.9300 . ?
C13 H13 0.9300 . ?
C13 C14 1.370(6) . ?
C14 H14 0.9300 . ?
C14 C15 1.388(6) . ?
C15 H15 0.9300 . ?
C31 H31 0.9800 . ?
C31 C32 1.532(5) . ?
C31 C33 1.514(5) . ?
C30 H30A 0.9600 . ?
C30 H30B 0.9600 . ?
C30 H30C 0.9600 . ?
C32 H32A 0.9600 . ?
C32 H32B 0.9600 . ?
C32 H32C 0.9600 . ?
C33 H33A 0.9600 . ?
C33 H33B 0.9600 . ?
C33 H33C 0.9600 . ?

loop_
_geom_torsion_atom_site_label_1
_geom_torsion_atom_site_label_2
_geom_torsion_atom_site_label_3
_geom_torsion_atom_site_label_4
_geom_torsion
_geom_torsion_site_symmetry_1
_geom_torsion_site_symmetry_2
_geom_torsion_site_symmetry_3
_geom_torsion_site_symmetry_4
_geom_torsion_publ_flag
Ru01 P1 C17 C22 115.4(2) . . . . ?
Ru01 P1 C17 C18 -67.6(2) . . . . ?
Ru01 P1 C11 C12 176.1(2) . . . . ?
Ru01 P1 C11 C16 -3.5(3) . . . . ?
Ru01 P1 C10 C9 114.5(2) . . . . ?
Ru01 P1 C10 C5 -63.5(2) . . . . ?
Ru01 C28 C27 C26 55.1(2) . . . . ?
Ru01 C28 C27 C31 -126.9(3) . . . . ?
Ru01 C28 C29 C24 -56.9(3) . . . . ?
Ru01 C27 C26 C25 57.9(3) . . . . ?
Ru01 C27 C31 C32 -158.1(3) . . . . ?
Ru01 C27 C31 C33 77.2(4) . . . . ?
Ru01 C26 C25 C24 53.3(3) . . . . ?
Ru01 C25 C24 C29 53.4(3) . . . . ?
Ru01 C25 C24 C30 -126.3(3) . . . . ?
Ru01 C29 C24 C25 -54.2(3) . . . . ?
Ru01 C29 C24 C30 125.5(3) . . . . ?
P1 C17 C22 C21 178.5(3) . . . . ?
P1 C17 C18 C19 -179.0(3) . . . . ?
P1 C11 C12 C13 178.9(3) . . . . ?
P1 C11 C16 C15 179.1(3) . . . . ?
P1 C10 C9 C8 178.9(2) . . . . ?
P1 C10 C5 C6 -177.1(2) . . . . ?
P1 C10 C5 C4 7.8(4) . . . . ?
N2 C3 C2 N1 1.0(4) . . . . ?
N2 C4 C5 C10 84.9(3) . . . . ?
N2 C4 C5 C6 -90.1(3) . . . . ?
C1 N1 C2 C3 -1.2(4) . . . . ?
C1 N2 C3 C2 -0.5(4) . . . . ?
C1 N2 C4 C5 -72.4(4) . . . . ?
C17 P1 C11 C12 48.3(3) . . . . ?
C17 P1 C11 C16 -131.2(3) . . . . ?
C17 P1 C10 C9 -114.6(3) . . . . ?
C17 P1 C10 C5 67.4(2) . . . . ?
C17 C22 C21 C20 -0.4(5) . . . . ?
C17 C18 C19 C20 1.0(5) . . . . ?
C11 P1 C17 C22 -119.3(3) . . . . ?
C11 P1 C17 C18 57.8(2) . . . . ?
C11 P1 C10 C9 -12.3(3) . . . . ?
C11 P1 C10 C5 169.7(2) . . . . ?
C11 C12 C13 C14 2.3(5) . . . . ?
C11 C16 C15 C14 1.6(5) . . . . ?
C10 P1 C17 C22 -12.3(3) . . . . ?
C10 P1 C17 C18 164.7(2) . . . . ?
C10 P1 C11 C12 -58.3(3) . . . . ?
C10 P1 C11 C16 122.1(3) . . . . ?
C10 C9 C8 C7 -0.5(5) . . . . ?
C22 C17 C18 C19 -1.8(5) . . . . ?
C28 C27 C26 Ru01 -55.5(2) . . . . ?
C28 C27 C26 C25 2.4(4) . . . . ?
C28 C27 C31 C32 -68.0(4) . . . . ?
C28 C27 C31 C33 167.3(3) . . . . ?
C28 C29 C24 Ru01 55.6(3) . . . . ?
C28 C29 C24 C25 1.3(5) . . . . ?
C28 C29 C24 C30 -179.0(3) . . . . ?
C18 C17 C22 C21 1.5(5) . . . . ?
C3 N2 C1 Ru01 172.8(2) . . . . ?
C3 N2 C1 N1 -0.2(3) . . . . ?
C3 N2 C4 C5 92.3(3) . . . . ?
C12 C11 C16 C15 -0.5(5) . . . . ?
C12 C13 C14 C15 -1.1(6) . . . . ?
C27 C28 C29 Ru01 54.1(3) . . . . ?
C27 C28 C29 C24 -2.8(5) . . . . ?
C27 C26 C25 Ru01 -57.2(3) . . . . ?
C27 C26 C25 C24 -3.9(5) . . . . ?
C2 N1 C1 Ru01 -172.6(2) . . . . ?
C2 N1 C1 N2 0.8(3) . . . . ?
C26 C27 C31 C32 109.8(4) . . . . ?
C26 C27 C31 C33 -14.9(5) . . . . ?
C26 C25 C24 Ru01 -51.4(3) . . . . ?
C26 C25 C24 C29 1.9(5) . . . . ?
C26 C25 C24 C30 -177.8(3) . . . . ?
C9 C10 C5 C6 4.8(4) . . . . ?
C9 C10 C5 C4 -170.3(3) . . . . ?
C9 C8 C7 C6 2.2(5) . . . . ?
C4 N2 C1 Ru01 -21.1(4) . . . . ?
C4 N2 C1 N1 165.9(3) . . . . ?
C4 N2 C3 C2 -167.0(3) . . . . ?
C16 C11 C12 C13 -1.5(5) . . . . ?
C5 C10 C9 C8 -3.1(4) . . . . ?
C5 C6 C7 C8 -0.4(5) . . . . ?
C29 C28 C27 Ru01 -54.3(3) . . . . ?
C29 C28 C27 C26 0.9(5) . . . . ?
C29 C28 C27 C31 178.9(3) . . . . ?
C23 N1 C1 Ru01 9.3(5) . . . . ?
C23 N1 C1 N2 -177.3(3) . . . . ?
C23 N1 C2 C3 177.1(3) . . . . ?
C7 C6 C5 C10 -3.1(5) . . . . ?
C7 C6 C5 C4 172.0(3) . . . . ?
C19 C20 C21 C22 -0.4(5) . . . . ?
C21 C20 C19 C18 0.1(5) . . . . ?
C13 C14 C15 C16 -0.8(6) . . . . ?
C31 C27 C26 Ru01 126.6(3) . . . . ?
C31 C27 C26 C25 -175.5(3) . . . . ?
